data_2203223
loop_
_publ_author_name
'Zi-Qiang Hu'
'Duan-Jun Xu'
'Yuan-Zhi Xu'

_publ_section_title
;
 (<i>S</i>)-Alanine--(<i>S</i>)-mandelic acid (1/1)
;
_journal_issue 2
_journal_name_full 'Acta Crystallographica Section E'
_journal_page_first o269
_journal_page_last o271
_journal_paper_doi 10.1107/S160053680400145X
_journal_volume 60
_journal_year 2004
_chemical_formula_iupac 'C8 H8 O3, C3 H7 N O2'
_chemical_formula_moiety 'C8 H8 O3, C3 H7 N O2'
_chemical_formula_sum 'C11 H15 N O5'
_chemical_formula_weight 241.24
_chemical_name_systematic ?
_space_group_IT_number 5
_symmetry_cell_setting monoclinic
_symmetry_space_group_name_Hall 'C 2y'
_symmetry_space_group_name_H-M 'C 1 2 1'
_atom_sites_solution_hydrogens geom
_atom_sites_solution_primary direct
_atom_sites_solution_secondary difmap
_audit_creation_method SHELXL-97
_cell_angle_alpha 90.00
_cell_angle_beta 100.650(10)
_cell_angle_gamma 90.00
_cell_formula_units_Z 4
_cell_length_a 17.795(4)
_cell_length_b 5.394(2)
_cell_length_c 12.431(2)
_cell_measurement_reflns_used 20
_cell_measurement_temperature 295(2)
_cell_measurement_theta_max 9.8
_cell_measurement_theta_min 5.5
_cell_volume 1172.7(5)
_computing_cell_refinement 'MSC/AFC Diffractometer Control Software'
_computing_data_collection
;
MSC/AFC Diffractometer Control Software
(Molecular Structure Corporation, 1992)
;
_computing_data_reduction 'TEXSAN (Molecular Structure Corporation, 1985)'
_computing_molecular_graphics 'ORTEP-3 for Windows (Farrugia, 1997)'
_computing_publication_material 'WinGX (Farrugia, 1999)'
_computing_structure_refinement 'SHELXL97 (Sheldrick, 1997)'
_computing_structure_solution 'SIR-2 (Altomare et al., 1993)'
_diffrn_ambient_temperature 295(2)
_diffrn_measured_fraction_theta_full 1.00
_diffrn_measured_fraction_theta_max 1.00
_diffrn_measurement_device_type 'Rigaku AFC-7S'
_diffrn_measurement_method \w/2\q
_diffrn_radiation_monochromator graphite
_diffrn_radiation_source 'fine-focus sealed tube'
_diffrn_radiation_type MoK\a
_diffrn_radiation_wavelength 0.71073
_diffrn_reflns_av_R_equivalents 0.017
_diffrn_reflns_av_sigmaI/netI 0.027
_diffrn_reflns_limit_h_max 22
_diffrn_reflns_limit_h_min -1
_diffrn_reflns_limit_k_max 1
_diffrn_reflns_limit_k_min -7
_diffrn_reflns_limit_l_max 15
_diffrn_reflns_limit_l_min -16
_diffrn_reflns_number 1928
_diffrn_reflns_theta_full 27.5
_diffrn_reflns_theta_max 27.5
_diffrn_reflns_theta_min 1.7
_diffrn_standards_decay_% 0.6
_diffrn_standards_interval_count 150
_diffrn_standards_number 3
_exptl_absorpt_coefficient_mu 0.108
_exptl_absorpt_correction_type none
_exptl_absorpt_process_details none
_exptl_crystal_colour colorless
_exptl_crystal_density_diffrn 1.366
_exptl_crystal_density_meas ?
_exptl_crystal_density_method .
_exptl_crystal_description prism
_exptl_crystal_F_000 512
_exptl_crystal_size_max 0.4
_exptl_crystal_size_mid 0.4
_exptl_crystal_size_min 0.2
_refine_diff_density_max 0.35
_refine_diff_density_min -0.33
_refine_ls_extinction_method none
_refine_ls_goodness_of_fit_ref 1.062
_refine_ls_hydrogen_treatment constr
_refine_ls_matrix_type full
_refine_ls_number_parameters 136
_refine_ls_number_reflns 1484
_refine_ls_number_restraints 1
_refine_ls_restrained_S_all 1.062
_refine_ls_R_factor_all 0.063
_refine_ls_R_factor_gt 0.054
_refine_ls_shift/su_max 0.001
_refine_ls_shift/su_mean 0.000
_refine_ls_structure_factor_coef Fsqd
_refine_ls_weighting_details 'calc w = 1/[\s^2^(Fo^2^)+(0.0812P)^2^+1.03P] where P = (Fo^2^+2Fc^2^)/3'
_refine_ls_weighting_scheme calc
_refine_ls_wR_factor_gt 0.146
_refine_ls_wR_factor_ref 0.154
_reflns_number_gt 1276
_reflns_number_total 1484
_reflns_threshold_expression I>2\s(I)
_cod_data_source_file om6206.cif
_cod_data_source_block I
_cod_depositor_comments
;
The following automatic conversions were performed:
'_symmetry_cell_setting' value 'Monoclinic' changed to 'monoclinic'
according to '/home/saulius/struct/CIF-dictionaries/cif_core.dic'
dictionary named 'cif_core.dic' version 2.4.1 from 2010-06-29.

Automatic conversion script
Id: cif_fix_enum 1527 2010-12-29 10:47:43Z saulius 

The following automatic conversions were performed:

'_symmetry_cell_setting' value 'Monoclinic' changed to 'monoclinic'
according to /home/saulius/struct/CIF-dictionaries/cif_core.dic
dictionary named 'cif_core.dic' version 2.4.1 from 2010-06-29.

Automatic conversion script
Id: cif_fix_values 1715 2011-07-08 13:25:40Z adriana 
;
_cod_original_sg_symbol_H-M 'C 2'
_cod_database_code 2203223
_cod_database_fobs_code 2203223

loop_
_symmetry_equiv_pos_as_xyz
'x, y, z'
'-x, y, -z'
'x+1/2, y+1/2, z'
'-x+1/2, y+1/2, -z'

loop_
_atom_site_label
_atom_site_fract_x
_atom_site_fract_y
_atom_site_fract_z
_atom_site_U_iso_or_equiv
_atom_site_adp_type
_atom_site_calc_flag
_atom_site_refinement_flags
_atom_site_occupancy
_atom_site_disorder_assembly
_atom_site_disorder_group
_atom_site_type_symbol
O1 0.71606(13) 0.2376(5) 0.1896(2) 0.0459(6) Uani d . 1 B . O
H1A 0.7121 0.0861 0.1878 0.055 Uiso calc R 1 . . H
O2 0.57574(13) 0.7041(5) 0.1353(2) 0.0470(6) Uani d . 1 . . O
H2A 0.5431 0.5991 0.1395 0.056 Uiso calc R 1 . . H
O3 0.70046(13) 0.7252(5) 0.1586(2) 0.0424(6) Uani d . 1 . . O
C1 0.64173(18) 0.6087(6) 0.1633(3) 0.0323(7) Uani d . 1 B . C
C2 0.64601(18) 0.3442(6) 0.2061(3) 0.0336(7) Uani d . 1 . . C
H2 0.6029 0.2479 0.1665 0.040 Uiso calc R 1 A 1 H
C3A 0.6438(4) 0.3447(14) 0.3296(4) 0.0396(10) Uiso d PG 0.52 B 1 C
C4A 0.6829(4) 0.5255(12) 0.3975(5) 0.0489(17) Uiso d PG 0.52 B 1 C
H4A 0.7097 0.6488 0.3684 0.059 Uiso calc PR 0.52 B 1 H
C5A 0.6820(4) 0.5220(13) 0.5091(4) 0.062(2) Uiso d PG 0.52 B 1 C
H5A 0.7082 0.6430 0.5545 0.074 Uiso calc PR 0.52 B 1 H
C6A 0.6420(5) 0.3377(16) 0.5527(4) 0.067(4) Uiso d PG 0.52 B 1 C
H6A 0.6414 0.3353 0.6273 0.081 Uiso calc PR 0.52 B 1 H
C7A 0.6029(4) 0.1569(14) 0.4847(6) 0.064(3) Uiso d PG 0.52 B 1 C
H7A 0.5761 0.0335 0.5139 0.077 Uiso calc PR 0.52 B 1 H
C8A 0.6038(4) 0.1604(13) 0.3731(6) 0.054(3) Uiso d PG 0.52 B 1 C
H8A 0.5777 0.0394 0.3277 0.064 Uiso calc PR 0.52 B 1 H
C3B 0.6455(9) 0.350(4) 0.3302(10) 0.0396(10) Uiso d PG 0.22 B 2 C
C4B 0.7146(7) 0.378(5) 0.4023(14) 0.093(8) Uiso d PG 0.22 B 2 C
H4B 0.7601 0.3858 0.3756 0.112 Uiso calc PR 0.22 B 2 H
C5B 0.7158(9) 0.396(6) 0.5141(13) 0.119(12) Uiso d PG 0.22 B 2 C
H5B 0.7621 0.4153 0.5623 0.143 Uiso calc PR 0.22 B 2 H
C6B 0.6479(11) 0.385(6) 0.5540(10) 0.080(12) Uiso d PG 0.22 B 2 C
H6B 0.6487 0.3971 0.6288 0.096 Uiso calc PR 0.22 B 2 H
C7B 0.5787(9) 0.357(5) 0.4819(13) 0.085(7) Uiso d PG 0.22 B 2 C
H7B 0.5333 0.3492 0.5086 0.102 Uiso calc PR 0.22 B 2 H
C8B 0.5775(7) 0.339(4) 0.3701(12) 0.083(7) Uiso d PG 0.22 B 2 C
H8B 0.5313 0.3197 0.3219 0.100 Uiso calc PR 0.22 B 2 H
C3C 0.6308(9) 0.350(3) 0.3168(8) 0.0396(10) Uiso d PG 0.26 B 3 C
C4C 0.6507(8) 0.551(3) 0.3865(10) 0.074(5) Uiso d PG 0.26 B 3 C
H4C 0.6707 0.6933 0.3607 0.089 Uiso calc PR 0.26 B 3 H
C5C 0.6407(8) 0.538(3) 0.4946(10) 0.084(6) Uiso d PG 0.26 B 3 C
H5C 0.6540 0.6718 0.5412 0.100 Uiso calc PR 0.26 B 3 H
C6C 0.6108(9) 0.324(3) 0.5331(9) 0.056(4) Uiso d PG 0.26 B 3 C
H6C 0.6041 0.3155 0.6054 0.067 Uiso calc PR 0.26 B 3 H
C7C 0.5908(10) 0.124(3) 0.4634(12) 0.084(8) Uiso d PG 0.26 B 3 C
H7C 0.5708 -0.0191 0.4891 0.101 Uiso calc PR 0.26 B 3 H
C8C 0.6008(10) 0.137(3) 0.3553(11) 0.069(7) Uiso d PG 0.26 B 3 C
H8C 0.5875 0.0024 0.3086 0.083 Uiso calc PR 0.26 B 3 H
O4 0.33578(14) 0.4495(5) 0.0742(2) 0.0455(7) Uani d . 1 . . O
O5 0.46148(14) 0.4403(5) 0.1211(3) 0.0507(7) Uani d . 1 . . O
N 0.32475(14) 0.9385(5) 0.0681(2) 0.0341(6) Uani d . 1 . . N
H3A 0.3271 1.1031 0.0727 0.051 Uiso calc R 1 . . H
H3B 0.2882 0.8832 0.1022 0.051 Uiso calc R 1 . . H
H3C 0.3142 0.8935 -0.0020 0.051 Uiso calc R 1 . . H
C9 0.39752(18) 0.5525(6) 0.1028(3) 0.0327(7) Uani d . 1 . . C
C10 0.39911(17) 0.8317(6) 0.1203(3) 0.0317(7) Uani d . 1 . . C
H10 0.4398 0.9042 0.0870 0.038 Uiso calc R 1 . . H
C11 0.4137(2) 0.8915(9) 0.2413(3) 0.0542(10) Uani d . 1 . . C
H11A 0.4260 1.0641 0.2517 0.081 Uiso calc R 1 . . H
H11B 0.4556 0.7932 0.2783 0.081 Uiso calc R 1 . . H
H11C 0.3687 0.8550 0.2708 0.081 Uiso calc R 1 . . H

loop_
_atom_site_aniso_label
_atom_site_aniso_U_11
_atom_site_aniso_U_22
_atom_site_aniso_U_33
_atom_site_aniso_U_12
_atom_site_aniso_U_13
_atom_site_aniso_U_23
O1 0.0432(13) 0.0249(12) 0.0753(16) 0.0072(11) 0.0258(11) 0.0048(13)
O2 0.0320(11) 0.0319(12) 0.0777(16) 0.0038(11) 0.0122(10) 0.0099(14)
O3 0.0356(12) 0.0256(12) 0.0698(15) -0.0005(11) 0.0195(10) 0.0030(12)
C1 0.0334(16) 0.0247(15) 0.0413(16) 0.0000(13) 0.0135(12) -0.0025(13)
C2 0.0313(15) 0.0231(14) 0.0483(17) -0.0013(13) 0.0121(12) 0.0002(14)
O4 0.0329(12) 0.0208(11) 0.0810(18) -0.0039(10) 0.0061(11) -0.0020(12)
O5 0.0341(12) 0.0279(12) 0.0899(19) 0.0075(11) 0.0110(11) 0.0061(13)
N 0.0307(13) 0.0221(12) 0.0499(15) 0.0014(12) 0.0083(11) -0.0003(12)
C9 0.0292(15) 0.0227(15) 0.0471(17) 0.0012(12) 0.0096(13) 0.0006(13)
C10 0.0259(14) 0.0221(14) 0.0477(17) -0.0010(12) 0.0088(12) -0.0035(14)
C11 0.057(2) 0.049(2) 0.053(2) 0.0018(19) 0.0009(17) -0.0112(19)

loop_
_atom_type_symbol
_atom_type_description
_atom_type_scat_dispersion_real
_atom_type_scat_dispersion_imag
_atom_type_scat_source
C C 0.0033 0.0016 'International Tables Vol C Tables 4.2.6.8 and 6.1.1.4'
H H 0.0000 0.0000 'International Tables Vol C Tables 4.2.6.8 and 6.1.1.4'
N N 0.0061 0.0033 'International Tables Vol C Tables 4.2.6.8 and 6.1.1.4'
O O 0.0106 0.0060 'International Tables Vol C Tables 4.2.6.8 and 6.1.1.4'

loop_
_geom_angle_atom_site_label_1
_geom_angle_atom_site_label_2
_geom_angle_atom_site_label_3
_geom_angle
C2 O1 H1A 109.5
C1 O2 H2A 109.5
O3 C1 O2 122.0(3)
O3 C1 C2 120.5(3)
O2 C1 C2 117.4(3)
O1 C2 C3C 117.9(7)
O1 C2 C1 108.6(3)
C3C C2 C1 107.8(7)
O1 C2 C3A 109.1(4)
C3C C2 C3A 9.2(8)
C1 C2 C3A 109.7(4)
O1 C2 C3B 108.6(7)
C3C C2 C3B 10.2(9)
C1 C2 C3B 108.8(8)
C3A C2 C3B 1.5(8)
O1 C2 H2 109.8
C3C C2 H2 102.8
C1 C2 H2 109.8
C3A C2 H2 109.8
C3B C2 H2 111.3
C4A C3A C8A 120.0
C4A C3A C2 120.3(4)
C8A C3A C2 119.7(4)
C3A C4A C5A 120.0
C3A C4A H4A 120.0
C5A C4A H4A 120.0
C6A C5A C4A 120.0
C6A C5A H5A 120.0
C4A C5A H5A 120.0
C5A C6A C7A 120.0
C5A C6A H6A 120.0
C7A C6A H6A 120.0
C6A C7A C8A 120.0
C6A C7A H7A 120.0
C8A C7A H7A 120.0
C7A C8A C3A 120.0
C7A C8A H8A 120.0
C3A C8A H8A 120.0
C4B C3B C8B 120.0
C4B C3B C2 118.5(10)
C8B C3B C2 121.4(10)
C3B C4B C5B 120.0
C3B C4B H4B 120.0
C5B C4B H4B 120.0
C6B C5B C4B 120.0
C6B C5B H5B 120.0
C4B C5B H5B 120.0
C5B C6B C7B 120.0
C5B C6B H6B 120.0
C7B C6B H6B 120.0
C6B C7B C8B 120.0
C6B C7B H7B 120.0
C8B C7B H7B 120.0
C7B C8B C3B 120.0
C7B C8B H8B 120.0
C3B C8B H8B 120.0
C4C C3C C8C 120.0
C4C C3C C2 122.5(10)
C8C C3C C2 117.3(10)
C5C C4C C3C 120.0
C5C C4C H4C 120.0
C3C C4C H4C 120.0
C6C C5C C4C 120.0
C6C C5C H5C 120.0
C4C C5C H5C 120.0
C5C C6C C7C 120.0
C5C C6C H6C 120.0
C7C C6C H6C 120.0
C6C C7C C8C 120.0
C6C C7C H7C 120.0
C8C C7C H7C 120.0
C7C C8C C3C 120.0
C7C C8C H8C 120.0
C3C C8C H8C 120.0
C10 N H3A 109.5
C10 N H3B 109.5
H3A N H3B 109.5
C10 N H3C 109.5
H3A N H3C 109.5
H3B N H3C 109.5
O4 C9 O5 124.2(3)
O4 C9 C10 118.9(3)
O5 C9 C10 116.9(3)
N C10 C11 109.2(3)
N C10 C9 109.4(3)
C11 C10 C9 110.4(3)
N C10 H10 109.3
C11 C10 H10 109.3
C9 C10 H10 109.3
C10 C11 H11A 109.5
C10 C11 H11B 109.5
H11A C11 H11B 109.5
C10 C11 H11C 109.5
H11A C11 H11C 109.5
H11B C11 H11C 109.5

loop_
_geom_bond_atom_site_label_1
_geom_bond_atom_site_label_2
_geom_bond_distance
_geom_bond_publ_flag
O1 C2 1.422(4) y
O1 H1A 0.8200 ?
O2 C1 1.270(4) y
O2 H2A 0.8200 ?
O3 C1 1.230(4) y
C1 C2 1.519(5) ?
C2 C3C 1.451(10) ?
C2 C3A 1.543(6) ?
C2 C3B 1.546(13) ?
C2 H2 0.9800 ?
C3A C4A 1.3900 ?
C3A C8A 1.3900 ?
C4A C5A 1.3900 ?
C4A H4A 0.9300 ?
C5A C6A 1.3900 ?
C5A H5A 0.9300 ?
C6A C7A 1.3900 ?
C6A H6A 0.9300 ?
C7A C8A 1.3900 ?
C7A H7A 0.9300 ?
C8A H8A 0.9300 ?
C3B C4B 1.3900 ?
C3B C8B 1.3900 ?
C4B C5B 1.3900 ?
C4B H4B 0.9300 ?
C5B C6B 1.3900 ?
C5B H5B 0.9300 ?
C6B C7B 1.3900 ?
C6B H6B 0.9300 ?
C7B C8B 1.3900 ?
C7B H7B 0.9300 ?
C8B H8B 0.9300 ?
C3C C4C 1.3900 ?
C3C C8C 1.3900 ?
C4C C5C 1.3900 ?
C4C H4C 0.9300 ?
C5C C6C 1.3900 ?
C5C H5C 0.9300 ?
C6C C7C 1.3900 ?
C6C H6C 0.9300 ?
C7C C8C 1.3900 ?
C7C H7C 0.9300 ?
C8C H8C 0.9300 ?
O4 C9 1.224(4) y
O5 C9 1.272(4) y
N C10 1.479(4) y
N H3A 0.8900 ?
N H3B 0.8900 ?
N H3C 0.8900 ?
C9 C10 1.521(4) y
C10 C11 1.514(5) y
C10 H10 0.9800 ?
C11 H11A 0.9600 ?
C11 H11B 0.9600 ?
C11 H11C 0.9600 ?

loop_
_geom_hbond_atom_site_label_D
_geom_hbond_atom_site_label_H
_geom_hbond_atom_site_label_A
_geom_hbond_site_symmetry_A
_geom_hbond_distance_DH
_geom_hbond_distance_HA
_geom_hbond_distance_DA
_geom_hbond_angle_DHA
_geom_hbond_publ_flag
O1 H1A O3 1_545 0.82 1.98 2.797(4) 171 y
O2 H2A O5 . 0.82 1.67 2.461(4) 163 y
N H3A O4 1_565 0.89 1.87 2.763(4) 176 y
N H3B O1 3_455 0.89 1.99 2.877(4) 173 y
N H3C O3 2_655 0.89 2.12 3.000(4) 169 y
